data_2310683
loop_
_publ_author_name
'Sumner, G.G.'
'Klug, H.P.'

_publ_section_title
;
 The crystal structure of dicobalt octacarbonyl
;
_journal_name_full 'Acta Crystallographica (1,1948-23,1967)'
_journal_page_first 732
_journal_page_last 742
_journal_volume 17
_journal_year 1964
_chemical_formula_sum 'C8 Co2 O8'
_chemical_name_systematic 'Co2 (C O)8'
_space_group_IT_number 11
_symmetry_space_group_name_Hall '-P 2yb'
_symmetry_space_group_name_H-M 'P 1 21/m 1'
_cell_angle_alpha 90
_cell_angle_beta 90.01
_cell_angle_gamma 90
_cell_formula_units_Z 4
_cell_length_a 6.62
_cell_length_b 15.59
_cell_length_c 11.31
_cell_volume 1167.258
_citation_journal_id_ASTM ACCRA9
_cod_data_source_file Sumner_ACCRA9_1964_149.cif
_cod_data_source_block C8Co2O8
_cod_database_code 2310683

loop_
_symmetry_equiv_pos_as_xyz
x,y,z
-x,y+1/2,-z
-x,-y,-z
x,-y-1/2,z

loop_
_atom_site_label
_atom_site_type_symbol
_atom_site_fract_x
_atom_site_fract_y
_atom_site_fract_z
_atom_site_occupancy
_atom_site_U_iso_or_equiv
O4 O-2 0.1447 0.0769 0.927 1 0.0
C2 C+2 0.6643 0.1347 0.0563 1 0.0
Co1 Co 0.2426 0.1691 0.4459 1 0.0
O10 O-2 0.3495 0.25 0.9272 1 0.0
C1 C+2 0.1542 0.1294 0.3039 1 0.0
O5 O-2 0.0346 0.0641 0.6435 1 0.0
O6 O-2 0.5396 0.0632 0.7336 1 0.0
C10 C+2 0.5287 0.25 0.9244 1 0.0
O9 O-2 0.8463 0.25 0.4185 1 0.0
O2 O-2 0.6046 0.1067 0.1452 1 0.0
O7 O-2 0.4549 0.25 0.6437 1 0.0
C4 C+2 0.995 0.1169 0.9237 1 0.0
C3 C+2 0.4881 0.1184 0.4383 1 0.0
C7 C+2 0.3518 0.25 0.5518 1 0.0
C5 C+2 0.1116 0.1065 0.5516 1 0.0
O3 O-2 0.6456 0.0802 0.4377 1 0.0
O8 O-2 0.9671 0.25 0.7168 1 0.0
O1 O-2 0.0993 0.102 0.2166 1 0.0
C8 C+2 0.8702 0.25 0.8046 1 0.0
C6 C+2 0.6274 0.1041 0.8042 1 0.0
C9 C+2 0.0247 0.25 0.4298 1 0.0
Co2 Co 0.7522 0.1691 0.9134 1 0.0
